data_4038354
loop_
_publ_author_name
'Ruggeri, Michele'
'Dombrowski, Amanda W.'
'Djuric, Stevan W.'
'Baxendale, Ian R.'

_publ_section_title
;
 A rearrangement of 3-hydroxyazetidines into 2-oxazolines.
;
_journal_name_full 'The Journal of organic chemistry'
_journal_paper_doi 10.1021/acs.joc.0c00656
_journal_year 2020
_chemical_formula_moiety 'C18 H20 N2 O3 S, 0.5(C4 H8 O2)'
_chemical_formula_sum 'C20 H24 N2 O4 S'
_chemical_formula_weight 388.47
_space_group_crystal_system monoclinic
_space_group_IT_number 15
_space_group_name_Hall '-C 2yc'
_space_group_name_H-M_alt 'C 1 2/c 1'
_atom_sites_solution_hydrogens mixed
_atom_sites_solution_primary direct
_atom_sites_solution_secondary difmap
_audit_creation_date 2017-02-22
_audit_creation_method
;
Olex2 1.2-beta
(compiled 2017.01.04 svn.r3372 for OlexSys, GUI svn.r5292)
;
_cell_angle_alpha 90
_cell_angle_beta 90.544(2)
_cell_angle_gamma 90
_cell_formula_units_Z 8
_cell_length_a 15.4987(8)
_cell_length_b 11.7051(6)
_cell_length_c 21.9098(11)
_cell_measurement_reflns_used 9829
_cell_measurement_temperature 120
_cell_measurement_theta_max 30.96
_cell_measurement_theta_min 2.38
_cell_volume 3974.6(4)
_computing_cell_refinement 'SAINT v8.37A (Bruker, 2015)'
_computing_data_collection 'APEX3 v.2016.1-0 (Bruker, 2016)'
_computing_data_reduction 'SAINT v8.37A (Bruker, 2015)'
_computing_molecular_graphics 'Olex2 (Dolomanov et al., 2009)'
_computing_publication_material 'Olex2 (Dolomanov et al., 2009)'
_computing_structure_refinement 'ShelXL 2014/7 multi-CPU (Sheldrick, 2015)'
_computing_structure_solution 'ShelXS 2013/1 (Sheldrick, 2008)'
_diffrn_ambient_temperature 120
_diffrn_detector_area_resol_mean 10.4
_diffrn_detector_type 'Bruker PHOTON 100 CMOS'
_diffrn_measured_fraction_theta_full 1.000
_diffrn_measured_fraction_theta_max 1.000
_diffrn_measurement_device '3-circle area detector diffractometer'
_diffrn_measurement_device_type 'Bruker D8 Venture'
_diffrn_measurement_method '\f and \w scans'
_diffrn_radiation_monochromator 'focusing mirrors'
_diffrn_radiation_probe x-ray
_diffrn_radiation_type MoK\a
_diffrn_radiation_wavelength 0.71073
_diffrn_reflns_av_R_equivalents 0.0485
_diffrn_reflns_av_unetI/netI 0.0308
_diffrn_reflns_Laue_measured_fraction_full 1.000
_diffrn_reflns_Laue_measured_fraction_max 1.000
_diffrn_reflns_limit_h_max 20
_diffrn_reflns_limit_h_min -20
_diffrn_reflns_limit_k_max 15
_diffrn_reflns_limit_k_min -15
_diffrn_reflns_limit_l_max 28
_diffrn_reflns_limit_l_min -28
_diffrn_reflns_number 36410
_diffrn_reflns_point_group_measured_fraction_full 1.000
_diffrn_reflns_point_group_measured_fraction_max 1.000
_diffrn_reflns_theta_full 27.499
_diffrn_reflns_theta_max 27.499
_diffrn_reflns_theta_min 2.365
_diffrn_source 'microfocus sealed X-ray tube'
_diffrn_source_type 'Incoatec I\mS microsource'
_diffrn_standards_number 0
_exptl_absorpt_coefficient_mu 0.190
_exptl_absorpt_correction_T_max 1.0000
_exptl_absorpt_correction_T_min 0.9616
_exptl_absorpt_correction_type multi-scan
_exptl_absorpt_process_details
;
 SADABS-2014/5 (Bruker,2014/5) was used for absorption correction. 
 wR2(int) was 0.1054 before and 0.0602 after correction. The Ratio 
 of minimum to maximum transmission is 0.9616. The \l/2 correction 
 factor is Not present.
;
_exptl_crystal_colour colourless
_exptl_crystal_colour_primary colourless
_exptl_crystal_density_diffrn 1.298
_exptl_crystal_description block
_exptl_crystal_F_000 1648
_exptl_crystal_size_max 0.292
_exptl_crystal_size_mid 0.275
_exptl_crystal_size_min 0.219
_refine_diff_density_max 0.369
_refine_diff_density_min -0.350
_refine_diff_density_rms 0.051
_refine_ls_extinction_coef 0.00054(18)
_refine_ls_extinction_expression Fc^*^=kFc[1+0.001xFc^2^\l^3^/sin(2\q)]^-1/4^
_refine_ls_extinction_method 'SHELXL-2014/7 (Sheldrick 2014'
_refine_ls_goodness_of_fit_ref 1.022
_refine_ls_hydrogen_treatment mixed
_refine_ls_matrix_type full
_refine_ls_number_parameters 282
_refine_ls_number_reflns 4566
_refine_ls_number_restraints 30
_refine_ls_restrained_S_all 1.020
_refine_ls_R_factor_all 0.0590
_refine_ls_R_factor_gt 0.0419
_refine_ls_shift/su_max 0.004
_refine_ls_shift/su_mean 0.000
_refine_ls_structure_factor_coef Fsqd
_refine_ls_weighting_details 'w=1/[\s^2^(Fo^2^)+(0.0460P)^2^+5.1750P] where P=(Fo^2^+2Fc^2^)/3'
_refine_ls_weighting_scheme calc
_refine_ls_wR_factor_gt 0.0953
_refine_ls_wR_factor_ref 0.1041
_reflns_Friedel_coverage 0.000
_reflns_number_gt 3652
_reflns_number_total 4566
_reflns_threshold_expression 'I > 2\s(I)'
_cod_data_source_file 17srv053.cif
_cod_data_source_block 17srv053
_cod_depositor_comments
;
The following automatic conversions were performed:

data item '_diffrn_radiation_probe' value 'X-ray' was changed to
'x-ray' in accordance with the
/home/data/users/saulius/crontab/automatic-downloads/rss-feeds/ACS/lib/dictionaries/cif_core.dic
dictionary named 'cif_core.dic' version 2.4.2 last updated on
2011-04-26.

Automatic conversion script
Id: cif_fix_values 7556 2019-12-06 15:28:31Z antanas 
;
_cod_database_code 4038354
_olex2_refinement_description
;
1. Fixed Uiso
 At 1.2 times of:
  All C(H) groups, All C(H,H) groups
 At 1.5 times of:
  All C(H,H,H) groups
2. Rigid body (RIGU) restrains
 O4, C21, C19, O5, C20, C22
 with sigma for 1-2 distances of 0.004 and sigma for 1-3 distances of 0.004
3. Others
 Uiso(H7A)=Uiso(H7B)=Uiso(H7C)=FVAR(1)
 Uiso(H18A)=Uiso(H18B)=Uiso(H18C)=FVAR(2)
 Fixed Sof: O4(0.5) O5(0.5) C19(0.5) C20(0.5) H20A(0.5) H20B(0.5) H20C(0.5)
 C21(0.5) H21A(0.5) H21B(0.5) C22(0.5) H22A(0.5) H22B(0.5) H22C(0.5)
4.a Rotating group:
 C18(H18A,H18B,H18C), C20(H20A,H20B,H20C), C22(H22A,H22B,H22C)
4.b Secondary CH2 refined with riding coordinates:
 C8(H8A,H8B), C10(H10A,H10B), C21(H21A,H21B)
4.c Aromatic/amide H refined with riding coordinates:
 C2(H2), C3(H3), C5(H5), C6(H6), C12(H12), C13(H13), C14(H14), C15(H15),
 C16(H16)
4.d Idealised Me refined as rotating group:
 C7(H7A,H7B,H7C)
;
_oslims_operator_name 'Dr A Batsanov'
_oslims_operator_uuid 642c0cab-15e1-4db6-aabf-d1e3f44b6814
_oslims_submitter_name 'Mr Michele Ruggeri'
_oslims_submitter_uuid 1a56f251-525c-414f-9d37-3e740585b168
_shelx_estimated_absorpt_t_min 0.946
_shelx_estimated_absorpt_t_max 0.959
_shelx_shelxl_version_number 2014/7
_shelx_space_group_comment
;
The symmetry employed for this shelxl refinement is uniquely defined
by the following loop, which should always be used as a source of
symmetry information in preference to the above space-group names.
They are only intended as comments.
;

loop_
_space_group_symop_operation_xyz
'x, y, z'
'-x, y, -z+1/2'
'x+1/2, y+1/2, z'
'-x+1/2, y+1/2, -z+1/2'
'-x, -y, -z'
'x, -y, z-1/2'
'-x+1/2, -y+1/2, -z'
'x+1/2, -y+1/2, z-1/2'

loop_
_atom_site_label
_atom_site_type_symbol
_atom_site_fract_x
_atom_site_fract_y
_atom_site_fract_z
_atom_site_U_iso_or_equiv
_atom_site_adp_type
_atom_site_occupancy
_atom_site_site_symmetry_order
_atom_site_calc_flag
_atom_site_refinement_flags_posn
_atom_site_refinement_flags_adp
_atom_site_refinement_flags_occupancy
_atom_site_disorder_assembly
_atom_site_disorder_group
S S 0.63742(3) 0.48044(4) 0.11113(2) 0.01837(12) Uani 1 1 d . . . . .
O1 O 0.72833(8) 0.46090(11) 0.11802(5) 0.0263(3) Uani 1 1 d . . . . .
O2 O 0.58507(8) 0.40294(10) 0.07599(5) 0.0231(3) Uani 1 1 d . . . . .
O3 O 0.68122(8) 0.26394(10) 0.28979(5) 0.0233(3) Uani 1 1 d . . . . .
N1 N 0.59606(9) 0.48123(13) 0.17818(6) 0.0195(3) Uani 1 1 d . . . . .
H1 H 0.5434(14) 0.4630(18) 0.1809(9) 0.030(6) Uiso 1 1 d . . . . .
N2 N 0.58154(8) 0.40166(11) 0.30322(6) 0.0164(3) Uani 1 1 d . . . . .
C1 C 0.62738(10) 0.61724(14) 0.07761(7) 0.0189(3) Uani 1 1 d . . . . .
C2 C 0.55939(11) 0.64117(15) 0.03812(7) 0.0210(4) Uani 1 1 d . . . . .
H2 H 0.5165 0.5850 0.0299 0.025 Uiso 1 1 calc R . . . .
C3 C 0.55441(11) 0.74781(15) 0.01066(8) 0.0233(4) Uani 1 1 d . . . . .
H3 H 0.5076 0.7642 -0.0163 0.028 Uiso 1 1 calc R . . . .
C4 C 0.61637(11) 0.83114(15) 0.02172(8) 0.0250(4) Uani 1 1 d . . . . .
C5 C 0.68391(12) 0.80555(16) 0.06194(8) 0.0284(4) Uani 1 1 d . . . . .
H5 H 0.7265 0.8619 0.0704 0.034 Uiso 1 1 calc R . . . .
C6 C 0.69004(11) 0.69966(16) 0.08971(8) 0.0261(4) Uani 1 1 d . . . . .
H6 H 0.7366 0.6833 0.1168 0.031 Uiso 1 1 calc R . . . .
C7 C 0.61262(13) 0.94576(17) -0.00942(10) 0.0343(5) Uani 1 1 d . . . . .
H7A H 0.5614 0.9493 -0.0359 0.049(4) Uiso 1 1 calc GR . . . .
H7B H 0.6645 0.9563 -0.0340 0.049(4) Uiso 1 1 calc GR . . . .
H7C H 0.6095 1.0063 0.0214 0.049(4) Uiso 1 1 calc GR . . . .
C8 C 0.63570(11) 0.54251(14) 0.22915(7) 0.0190(3) Uani 1 1 d . . . . .
H8A H 0.5953 0.6019 0.2436 0.023 Uiso 1 1 calc R . . . .
H8B H 0.6886 0.5813 0.2149 0.023 Uiso 1 1 calc R . . . .
C9 C 0.65923(10) 0.46292(13) 0.28265(7) 0.0155(3) Uani 1 1 d . . . . .
C10 C 0.72113(10) 0.36551(14) 0.26465(7) 0.0198(3) Uani 1 1 d . . . . .
H10A H 0.7260 0.3597 0.2197 0.024 Uiso 1 1 calc R . . . .
H10B H 0.7793 0.3777 0.2825 0.024 Uiso 1 1 calc R . . . .
C11 C 0.69541(10) 0.53606(13) 0.33466(7) 0.0161(3) Uani 1 1 d . . . . .
C12 C 0.77288(11) 0.59330(15) 0.32644(8) 0.0225(4) Uani 1 1 d . . . . .
H12 H 0.8032 0.5847 0.2892 0.027 Uiso 1 1 calc R . . . .
C13 C 0.80630(12) 0.66271(17) 0.37189(9) 0.0299(4) Uani 1 1 d . . . . .
H13 H 0.8588 0.7026 0.3655 0.036 Uiso 1 1 calc R . . . .
C14 C 0.76358(12) 0.67416(17) 0.42647(8) 0.0315(4) Uani 1 1 d . . . . .
H14 H 0.7868 0.7217 0.4577 0.038 Uiso 1 1 calc R . . . .
C15 C 0.68717(12) 0.61655(17) 0.43566(8) 0.0290(4) Uani 1 1 d . . . . .
H15 H 0.6580 0.6238 0.4734 0.035 Uiso 1 1 calc R . . . .
C16 C 0.65294(11) 0.54793(15) 0.38978(7) 0.0215(4) Uani 1 1 d . . . . .
H16 H 0.6001 0.5088 0.3962 0.026 Uiso 1 1 calc R . . . .
C17 C 0.60106(10) 0.29676(14) 0.30728(7) 0.0196(3) Uani 1 1 d . . . . .
C18 C 0.54633(13) 0.20427(17) 0.33162(10) 0.0362(5) Uani 1 1 d . . . . .
H18A H 0.5358 0.1472 0.2997 0.073(5) Uiso 1 1 d GR . . . .
H18B H 0.4912 0.2362 0.3449 0.073(5) Uiso 1 1 d GR . . . .
H18C H 0.5757 0.1681 0.3664 0.073(5) Uiso 1 1 d GR . . . .
O4 O 0.4516(2) 0.9671(3) 0.24736(16) 0.0533(9) Uani 0.5 1 d . U P A -1
O5 O 0.4867(3) 0.7866(2) 0.26142(18) 0.0384(10) Uani 0.5 1 d . U P A -1
C19 C 0.4643(3) 0.8736(3) 0.22656(18) 0.0327(8) Uani 0.5 1 d . U P A -1
C20 C 0.4521(6) 0.8382(7) 0.1617(3) 0.058(2) Uani 0.5 1 d . U P A -1
H20A H 0.4337 0.7580 0.1603 0.087 Uiso 0.5 1 d GR . P A -1
H20B H 0.4078 0.8861 0.1422 0.087 Uiso 0.5 1 d GR . P A -1
H20C H 0.5066 0.8465 0.1397 0.087 Uiso 0.5 1 d GR . P A -1
C21 C 0.5002(3) 0.8084(5) 0.3269(2) 0.0402(11) Uani 0.5 1 d . U P A -1
H21A H 0.4901 0.7369 0.3499 0.048 Uiso 0.5 1 calc R . P A -1
H21B H 0.4577 0.8657 0.3407 0.048 Uiso 0.5 1 calc R . P A -1
C22 C 0.5880(4) 0.8502(6) 0.3404(3) 0.0357(13) Uani 0.5 1 d . U P A -1
H22A H 0.5945 0.8621 0.3845 0.054 Uiso 0.5 1 d GR . P A -1
H22B H 0.6304 0.7938 0.3268 0.054 Uiso 0.5 1 d GR . P A -1
H22C H 0.5975 0.9227 0.3191 0.054 Uiso 0.5 1 d GR . P A -1

loop_
_atom_site_aniso_label
_atom_site_aniso_U_11
_atom_site_aniso_U_22
_atom_site_aniso_U_33
_atom_site_aniso_U_23
_atom_site_aniso_U_13
_atom_site_aniso_U_12
S 0.0192(2) 0.0245(2) 0.01140(19) 0.00071(15) 0.00063(14) -0.00164(16)
O1 0.0196(6) 0.0380(8) 0.0212(6) 0.0043(5) 0.0023(5) 0.0015(5)
O2 0.0298(7) 0.0242(6) 0.0153(6) -0.0011(5) -0.0009(5) -0.0028(5)
O3 0.0254(6) 0.0202(6) 0.0245(6) 0.0030(5) 0.0036(5) 0.0047(5)
N1 0.0185(7) 0.0287(8) 0.0113(6) 0.0000(6) 0.0002(5) -0.0053(6)
N2 0.0159(7) 0.0204(7) 0.0130(6) 0.0002(5) -0.0005(5) -0.0013(5)
C1 0.0213(8) 0.0244(8) 0.0110(7) 0.0004(6) 0.0018(6) -0.0044(7)
C2 0.0208(8) 0.0264(9) 0.0157(8) -0.0007(7) -0.0004(6) -0.0058(7)
C3 0.0240(9) 0.0288(9) 0.0172(8) 0.0030(7) -0.0005(7) -0.0016(7)
C4 0.0290(9) 0.0265(9) 0.0196(8) 0.0003(7) 0.0075(7) -0.0025(7)
C5 0.0293(10) 0.0304(10) 0.0256(9) -0.0008(8) 0.0012(7) -0.0135(8)
C6 0.0241(9) 0.0342(10) 0.0198(8) 0.0006(7) -0.0042(7) -0.0082(7)
C7 0.0381(11) 0.0276(10) 0.0374(11) 0.0041(8) 0.0069(9) -0.0030(8)
C8 0.0243(9) 0.0203(8) 0.0124(7) 0.0002(6) -0.0019(6) -0.0019(6)
C9 0.0154(7) 0.0191(8) 0.0121(7) 0.0003(6) 0.0007(6) -0.0002(6)
C10 0.0191(8) 0.0224(9) 0.0179(8) -0.0016(6) 0.0021(6) 0.0016(6)
C11 0.0182(8) 0.0168(8) 0.0131(7) 0.0014(6) -0.0014(6) 0.0012(6)
C12 0.0222(9) 0.0281(9) 0.0173(8) -0.0012(7) 0.0047(6) -0.0043(7)
C13 0.0241(9) 0.0357(11) 0.0299(10) -0.0067(8) 0.0022(7) -0.0125(8)
C14 0.0348(10) 0.0361(11) 0.0235(9) -0.0103(8) -0.0006(8) -0.0106(8)
C15 0.0319(10) 0.0391(11) 0.0160(8) -0.0072(8) 0.0046(7) -0.0049(8)
C16 0.0213(9) 0.0268(9) 0.0163(8) -0.0009(7) 0.0023(6) -0.0038(7)
C17 0.0213(8) 0.0218(8) 0.0158(8) 0.0000(6) -0.0009(6) -0.0001(6)
C18 0.0382(11) 0.0251(10) 0.0455(12) 0.0055(9) 0.0093(9) -0.0048(8)
O4 0.076(2) 0.0297(16) 0.054(2) -0.0061(14) -0.0035(18) 0.0112(14)
O5 0.054(3) 0.0253(12) 0.036(3) 0.0021(12) -0.0057(19) -0.0081(14)
C19 0.043(2) 0.0243(18) 0.0310(19) 0.0007(15) 0.0023(16) 0.0011(16)
C20 0.091(7) 0.049(4) 0.034(3) -0.003(2) -0.009(4) 0.018(5)
C21 0.039(3) 0.054(3) 0.027(2) 0.003(2) 0.0021(18) -0.015(2)
C22 0.038(3) 0.031(3) 0.038(3) -0.0026(19) -0.002(2) -0.006(2)

loop_
_atom_type_symbol
_atom_type_description
_atom_type_scat_dispersion_real
_atom_type_scat_dispersion_imag
_atom_type_scat_source
C C 0.0033 0.0016 'International Tables Vol C Tables 4.2.6.8 and 6.1.1.4'
H H 0.0000 0.0000 'International Tables Vol C Tables 4.2.6.8 and 6.1.1.4'
N N 0.0061 0.0033 'International Tables Vol C Tables 4.2.6.8 and 6.1.1.4'
O O 0.0106 0.0060 'International Tables Vol C Tables 4.2.6.8 and 6.1.1.4'
S S 0.1246 0.1234 'International Tables Vol C Tables 4.2.6.8 and 6.1.1.4'

loop_
_exptl_crystal_face_index_h
_exptl_crystal_face_index_k
_exptl_crystal_face_index_l
_exptl_crystal_face_perp_dist
1.00 1.00 1.00 0.0530
-1.00 -1.00 0.00 0.1090
1.00 1.00 0.00 0.0870
0.00 0.00 -1.00 0.1310
0.00 0.00 1.00 0.1440
-1.00 1.00 0.00 0.0790
1.00 -1.00 0.00 0.1090
1.00 -1.00 1.00 0.0840

loop_
_geom_angle_atom_site_label_1
_geom_angle_atom_site_label_2
_geom_angle_atom_site_label_3
_geom_angle
_geom_angle_site_symmetry_1
_geom_angle_site_symmetry_3
_geom_angle_publ_flag
O1 S O2 120.35(8) . . ?
O1 S N1 107.74(7) . . ?
O1 S C1 105.70(8) . . ?
O2 S N1 105.39(7) . . ?
O2 S C1 107.59(7) . . ?
N1 S C1 109.87(8) . . ?
C17 O3 C10 105.63(12) . . ?
C8 N1 S 122.25(12) . . ?
C17 N2 C9 107.29(13) . . ?
C2 C1 S 120.39(13) . . ?
C2 C1 C6 120.25(16) . . ?
C6 C1 S 119.33(13) . . ?
C1 C2 C3 119.43(16) . . ?
C2 C3 C4 121.38(16) . . ?
C3 C4 C5 118.24(16) . . ?
C3 C4 C7 121.53(17) . . ?
C5 C4 C7 120.22(17) . . ?
C6 C5 C4 121.22(16) . . ?
C5 C6 C1 119.48(16) . . ?
N1 C8 C9 112.38(13) . . ?
N2 C9 C8 109.80(12) . . ?
N2 C9 C10 103.30(12) . . ?
N2 C9 C11 109.83(12) . . ?
C8 C9 C10 113.33(13) . . ?
C11 C9 C8 108.16(13) . . ?
C11 C9 C10 112.33(13) . . ?
O3 C10 C9 103.89(12) . . ?
C12 C11 C9 119.04(14) . . ?
C16 C11 C9 122.11(14) . . ?
C16 C11 C12 118.85(14) . . ?
C13 C12 C11 120.59(15) . . ?
C14 C13 C12 120.15(16) . . ?
C13 C14 C15 119.94(16) . . ?
C14 C15 C16 120.00(16) . . ?
C11 C16 C15 120.46(15) . . ?
O3 C17 C18 115.09(15) . . ?
N2 C17 O3 118.18(15) . . ?
N2 C17 C18 126.68(16) . . ?
C19 O5 C21 117.8(3) . . ?
O4 C19 O5 121.8(4) . . ?
O4 C19 C20 126.5(5) . . ?
O5 C19 C20 111.6(4) . . ?
O5 C21 C22 112.1(5) . . ?

loop_
_geom_bond_atom_site_label_1
_geom_bond_atom_site_label_2
_geom_bond_distance
_geom_bond_site_symmetry_2
_geom_bond_publ_flag
S O1 1.4340(12) . ?
S O2 1.4360(12) . ?
S N1 1.6084(14) . ?
S C1 1.7681(17) . ?
O3 C10 1.451(2) . ?
O3 C17 1.359(2) . ?
N1 C8 1.458(2) . ?
N2 C9 1.4756(19) . ?
N2 C17 1.268(2) . ?
C1 C2 1.386(2) . ?
C1 C6 1.392(2) . ?
C2 C3 1.387(2) . ?
C3 C4 1.389(2) . ?
C4 C5 1.394(3) . ?
C4 C7 1.506(3) . ?
C5 C6 1.384(3) . ?
C8 C9 1.538(2) . ?
C9 C10 1.544(2) . ?
C9 C11 1.528(2) . ?
C11 C12 1.388(2) . ?
C11 C16 1.388(2) . ?
C12 C13 1.382(2) . ?
C13 C14 1.379(3) . ?
C14 C15 1.379(3) . ?
C15 C16 1.388(2) . ?
C17 C18 1.478(2) . ?
O4 C19 1.203(5) . ?
O5 C19 1.317(5) . ?
O5 C21 1.469(6) . ?
C19 C20 1.490(8) . ?
C21 C22 1.474(6) . ?

loop_
_geom_hbond_atom_site_label_D
_geom_hbond_atom_site_label_H
_geom_hbond_atom_site_label_A
_geom_hbond_distance_DH
_geom_hbond_distance_HA
_geom_hbond_distance_DA
_geom_hbond_angle_DHA
_geom_hbond_site_symmetry_A
N1 H1 N2 0.85(2) 2.10(2) 2.9379(19) 172(2) 2_655
